data_1547319
loop_
_publ_author_name
'Colan E. Hughes'
'G. N. Manjunatha Reddy'
'Stefano Masiero'
'Steven P. Brown'
'P. Andrew Williams'
'Kenneth D. M. Harris'

_publ_section_title
;
 Determination of a complex crystal structure in the absence of single
 crystals: analysis of powder X-ray diffraction data, guided by
 solid-state NMR and periodic DFT calculations, reveals a new
 2'-deoxyguanosine structural motif
;
_journal_name_full 'Chemical Science'
_journal_page_first 3971
_journal_page_last 3979
_journal_paper_doi 10.1039/c7sc00587c
_journal_volume 8
_journal_year 2017
_chemical_formula_moiety 'C30 H49 N5 O6'
_chemical_formula_sum 'C30 H49 N5 O6'
_chemical_formula_weight 575.75
_chemical_name_common dG(C10)2
_chemical_name_systematic 3',5'-bis-O-decanoyl-2'-deoxyguanosine
_space_group_IT_number 4
_symmetry_cell_setting monoclinic
_symmetry_space_group_name_Hall 'P 2yb'
_symmetry_space_group_name_H-M 'P 1 21 1'
_cell_angle_alpha 90.0
_cell_angle_beta 97.491(4)
_cell_angle_gamma 90.0
_cell_formula_units_Z 2
_cell_length_a 8.3072(7)
_cell_length_b 7.8052(10)
_cell_length_c 25.7246(27)
_cell_volume 1653.7(3)
_computing_structure_refinement GSAS
_diffrn_ambient_temperature 294
_diffrn_radiation_polarisn_ratio 0.55
_diffrn_radiation_probe x-ray
_diffrn_radiation_wavelength 1.5406
_exptl_crystal_recrystallization_method 'Re-crystallisation from solvent: Ethanol'
_pd_calc_method 'Rietveld Refinement'
_pd_instr_location ' ?'
_pd_meas_2theta_range_inc 0.01707
_pd_meas_2theta_range_max 50.00527
_pd_meas_2theta_range_min 3.0
_pd_meas_number_of_points 2755
_pd_phase_name 'from C:/Users/colan/Documents/CASTEP/dGC10/Conf C/Opt/dGC10_E.cif'
_pd_proc_2theta_range_inc 0.01707
_pd_proc_2theta_range_max 50.02392
_pd_proc_2theta_range_min 3.01864
_pd_proc_info_datetime 2016-08-16T12:37:50
_pd_proc_info_excluded_regions ' ?'
_pd_proc_ls_background_function
;   GSAS Background function number 1 with 36 terms.
 Shifted Chebyshev function of 1st kind
      1:    12592.5     2:   -14617.3     3:    6625.64     4:   -3575.60    
      5:    2794.90     6:   -2823.66     7:    2690.04     8:   -2088.00    
      9:    1071.62    10:   -181.454    11:    202.977    12:   -492.012    
     13:    442.357    14:   -353.955    15:    211.950    16:    68.0129    
     17:   -227.257    18:    188.320    19:   -61.2709    20:   -27.5406    
     21:    4.79306    22:    78.7039    23:   -115.802    24:    96.5546    
     25:   -39.3211    26:   -28.5510    27:    60.4133    28:   -51.8408    
     29:    41.0777    30:   -37.2673    31:    33.4308    32:   -40.7213    
     33:    49.0372    34:   -42.7856    35:    32.6701    36:   -19.6815    
;
_pd_proc_ls_peak_cutoff 0.00250
_pd_proc_ls_profile_function
;
 CW Profile function number 3 with  19 terms
 Pseudovoigt profile coefficients as parameterized in
 P. Thompson, D.E. Cox & J.B. Hastings (1987). J. Appl. Cryst.,20,79-83.
 Asymmetry correction of L.W. Finger, D.E. Cox & A. P. Jephcoat (1994).
 J. Appl. Cryst.,27,892-900.
 #1(GU)   =  472.470 #2(GV)   =    0.000 #3(GW)   =    4.216
 #4(GP)   =    0.000 #5(LX)   =    0.000 #6(LY)   =   73.926
 #7(S/L)  =   0.0044 #8(H/L)  =   0.0174
 #9(trns) =     0.00 #10(shft)=   0.0000
 #11(stec)=     0.00 #12(ptec)=     0.00 #13(sfec)=     0.00
 #14(L11) =    0.244 #15(L22) =   -0.378 #16(L33) =   -0.054
 #17(L12) =    0.144 #18(L13) =    0.099 #19(L23) =   -0.017
 Peak tails are ignored  where the intensity is below 0.0025 times the peak
   Aniso. broadening axis   0.0   0.0   1.0
;
_pd_proc_ls_prof_R_factor 0.0115
_pd_proc_ls_prof_wR_expected 0.0096
_pd_proc_ls_prof_wR_factor 0.0156
_pd_proc_number_of_points 2755
_pd_spec_mounting ' ?'
_refine_ls_goodness_of_fit_all 1.69
_refine_ls_matrix_type full
_refine_ls_number_parameters 286
_refine_ls_number_restraints 306
_refine_ls_R_Fsqd_factor 0.17052
_refine_ls_shift/su_max 1.03
_refine_ls_shift/su_mean 0.12
_reflns_d_resolution_high 1.823
_reflns_d_resolution_low 25.505
_reflns_limit_h_max 4
_reflns_limit_h_min 0
_reflns_limit_k_max 4
_reflns_limit_k_min 0
_reflns_limit_l_max 15
_reflns_limit_l_min -15
_reflns_number_total 340
_cod_data_source_file SC-008-C7SC00587C-s002.cif
_cod_data_source_block 1
_cod_original_cell_volume 1653.74(17)
_cod_original_sg_symbol_H-M 'P 21'
_cod_database_code 1547319

loop_
_symmetry_equiv_pos_site_id
_symmetry_equiv_pos_as_xyz
1 +x,+y,+z
2 -x,+y+1/2,-z

loop_
_atom_site_type_symbol
_atom_site_label
_atom_site_fract_x
_atom_site_fract_y
_atom_site_fract_z
_atom_site_occupancy
_atom_site_thermal_displace_type
_atom_site_U_iso_or_equiv
_atom_site_symmetry_multiplicity
C C1 0.8107(16) 0.284(4) 0.02370(10) 1.0 Uiso 0.0868(33) 2
N N2 0.8229(15) 0.461(4) 0.02053(8) 1.0 Uiso 0.0868(33) 2
C C3 0.7214(18) 0.5753(33) 0.04015(9) 1.0 Uiso 0.0868(33) 2
N N4 0.5970(16) 0.5309(22) 0.06500(9) 1.0 Uiso 0.0868(33) 2
C C5 0.5822(14) 0.3577(21) 0.06869(8) 1.0 Uiso 0.0868(33) 2
C C6 0.6786(18) 0.2339(28) 0.05013(11) 1.0 Uiso 0.0868(33) 2
N N7 0.6252(27) 0.0718(24) 0.06143(15) 1.0 Uiso 0.0868(33) 2
C C8 0.4997(25) 0.1005(15) 0.08619(14) 1.0 Uiso 0.0868(33) 2
N N9 0.4673(17) 0.2704(13) 0.09186(9) 1.0 Uiso 0.0868(33) 2
O O10 0.9090(21) 0.192(5) 0.00464(13) 1.0 Uiso 0.0868(33) 2
H H11 0.9135(17) 0.509(5) 0.00235(8) 1.0 Uiso 0.104(4) 2
N N12 0.7530(28) 0.742(4) 0.03315(14) 1.0 Uiso 0.0868(33) 2
H H13 0.683(4) 0.8328(30) 0.04673(18) 1.0 Uiso 0.104(4) 2
H H14 0.8473(31) 0.777(5) 0.01432(15) 1.0 Uiso 0.104(4) 2
H H15 0.4285(32) -0.0009(14) 0.10075(17) 1.0 Uiso 0.104(4) 2
C C16 0.3359(15) 0.3478(14) 0.11761(9) 1.0 Uiso 0.0868(33) 2
H H17 0.2339(18) 0.2573(21) 0.1112(5) 1.0 Uiso 0.104(4) 2
C C18 0.2809(20) 0.5167(18) 0.09607(33) 1.0 Uiso 0.0868(33) 2
H H19 0.355(4) 0.5554(24) 0.0659(8) 1.0 Uiso 0.104(4) 2
H H20 0.1536(24) 0.5098(27) 0.0791(6) 1.0 Uiso 0.104(4) 2
C C21 0.3008(14) 0.6455(15) 0.1410(5) 1.0 Uiso 0.0868(33) 2
H H22 0.3607(20) 0.7646(19) 0.1312(10) 1.0 Uiso 0.104(4) 2
C C23 0.3971(14) 0.5490(18) 0.1864(4) 1.0 Uiso 0.0868(33) 2
H H24 0.3362(22) 0.5699(27) 0.2213(5) 1.0 Uiso 0.104(4) 2
O O25 0.3990(19) 0.3731(17) 0.17122(17) 1.0 Uiso 0.0868(33) 2
C C26 0.5688(13) 0.6125(23) 0.2019(8) 1.0 Uiso 0.0868(33) 2
H H27 0.6179(27) 0.5536(22) 0.2352(11) 1.0 Uiso 0.104(4) 2
H H28 0.6363(18) 0.587(4) 0.1730(12) 1.0 Uiso 0.104(4) 2
O O29 0.5647(4) 0.7956(21) 0.2106(6) 1.0 Uiso 0.0868(33) 2
C C30 0.55530(31) 0.8467(19) 0.2593(6) 1.0 Uiso 0.0868(33) 2
O O31 0.5626(5) 0.7483(28) 0.2965(7) 1.0 Uiso 0.0868(33) 2
C C32 0.5349(5) 1.0374(20) 0.2635(9) 1.0 Uiso 0.0868(33) 2
H H33 0.6353(12) 1.0945(21) 0.2534(10) 1.0 Uiso 0.104(4) 2
H H34 0.4374(15) 1.0728(22) 0.2382(13) 1.0 Uiso 0.104(4) 2
C C35 0.5102(26) 1.099(4) 0.3178(13) 1.0 Uiso 0.0868(33) 2
H H36 0.4052(18) 1.165(6) 0.3150(18) 1.0 Uiso 0.104(4) 2
H H37 0.502(7) 0.995(4) 0.3408(16) 1.0 Uiso 0.104(4) 2
C C38 0.6451(22) 1.212(4) 0.3435(12) 1.0 Uiso 0.0868(33) 2
H H39 0.731(4) 1.137(6) 0.3630(20) 1.0 Uiso 0.104(4) 2
H H40 0.692(4) 1.277(6) 0.3151(17) 1.0 Uiso 0.104(4) 2
C C41 0.5926(26) 1.3414(35) 0.3817(11) 1.0 Uiso 0.0868(33) 2
H H42 0.4973(28) 1.408(5) 0.3634(20) 1.0 Uiso 0.104(4) 2
H H43 0.558(6) 1.277(5) 0.4124(17) 1.0 Uiso 0.104(4) 2
C C44 0.7228(26) 1.4679(31) 0.4026(11) 1.0 Uiso 0.0868(33) 2
H H45 0.8113(31) 1.403(4) 0.4251(17) 1.0 Uiso 0.104(4) 2
H H46 0.768(5) 1.520(5) 0.3718(16) 1.0 Uiso 0.104(4) 2
C C47 0.6656(27) 1.6115(28) 0.4350(13) 1.0 Uiso 0.0868(33) 2
H H48 0.657(7) 1.719(4) 0.4132(11) 1.0 Uiso 0.104(4) 2
H H49 0.5548(26) 1.580(6) 0.4442(27) 1.0 Uiso 0.104(4) 2
C C50 0.776(4) 1.6480(25) 0.4854(8) 1.0 Uiso 0.0868(33) 2
H H51 0.724(8) 1.597(4) 0.5152(14) 1.0 Uiso 0.104(4) 2
H H52 0.883(4) 1.590(4) 0.4832(15) 1.0 Uiso 0.104(4) 2
C C53 0.8075(30) 1.8353(28) 0.4974(10) 1.0 Uiso 0.0868(33) 2
H H54 0.883(4) 1.844(4) 0.5314(14) 1.0 Uiso 0.104(4) 2
H H55 0.861(4) 1.887(4) 0.4681(16) 1.0 Uiso 0.104(4) 2
C C56 0.657(4) 1.9346(35) 0.5026(12) 1.0 Uiso 0.0868(33) 2
H H57 0.561(4) 1.889(7) 0.4748(23) 1.0 Uiso 0.104(4) 2
H H58 0.677(5) 2.0662(34) 0.496(4) 1.0 Uiso 0.104(4) 2
H H59 0.625(7) 1.919(12) 0.5409(15) 1.0 Uiso 0.104(4) 2
O O60 0.1416(15) 0.6933(16) 0.15434(27) 1.0 Uiso 0.0868(33) 2
C C61 0.0882(17) 0.8504(16) 0.14025(27) 1.0 Uiso 0.0868(33) 2
O O62 0.1552(23) 0.9451(18) 0.11195(28) 1.0 Uiso 0.0868(33) 2
C C63 -0.0634(17) 0.8982(22) 0.1630(4) 1.0 Uiso 0.0868(33) 2
H H64 -0.1602(18) 0.8714(34) 0.1363(6) 1.0 Uiso 0.104(4) 2
H H65 -0.0687(21) 0.8277(27) 0.1956(6) 1.0 Uiso 0.104(4) 2
C C66 -0.0700(26) 1.0864(22) 0.1775(8) 1.0 Uiso 0.0868(33) 2
H H67 -0.011(5) 1.1542(23) 0.1525(8) 1.0 Uiso 0.104(4) 2
H H68 -0.1874(30) 1.123(4) 0.1735(19) 1.0 Uiso 0.104(4) 2
C C69 0.006(4) 1.1272(31) 0.2327(7) 1.0 Uiso 0.0868(33) 2
H H70 -0.079(7) 1.109(5) 0.2570(14) 1.0 Uiso 0.104(4) 2
H H71 0.099(6) 1.046(4) 0.2424(11) 1.0 Uiso 0.104(4) 2
C C72 0.070(4) 1.3080(33) 0.2404(12) 1.0 Uiso 0.0868(33) 2
H H73 0.192(4) 1.304(5) 0.2419(27) 1.0 Uiso 0.104(4) 2
H H74 0.022(8) 1.378(4) 0.2091(10) 1.0 Uiso 0.104(4) 2
C C75 0.030(4) 1.3985(27) 0.2890(10) 1.0 Uiso 0.0868(33) 2
H H76 -0.091(5) 1.387(5) 0.2903(23) 1.0 Uiso 0.104(4) 2
H H77 0.091(8) 1.3389(27) 0.3204(9) 1.0 Uiso 0.104(4) 2
C C78 0.074(4) 1.5865(23) 0.2922(8) 1.0 Uiso 0.0868(33) 2
H H79 0.160(6) 1.6070(29) 0.2687(16) 1.0 Uiso 0.104(4) 2
H H80 -0.027(5) 1.654(4) 0.2788(11) 1.0 Uiso 0.104(4) 2
C C81 0.137(5) 1.6543(21) 0.3460(10) 1.0 Uiso 0.0868(33) 2
H H82 0.096(12) 1.577(4) 0.3727(10) 1.0 Uiso 0.104(4) 2
H H83 0.259(5) 1.650(8) 0.3502(25) 1.0 Uiso 0.104(4) 2
C C84 0.086(6) 1.836(4) 0.3566(10) 1.0 Uiso 0.0868(33) 2
H H85 0.110(14) 1.9104(34) 0.3265(15) 1.0 Uiso 0.104(4) 2
H H86 -0.034(5) 1.837(10) 0.3588(26) 1.0 Uiso 0.104(4) 2
C C87 0.173(6) 1.908(4) 0.4063(14) 1.0 Uiso 0.0868(33) 2
H H88 0.216(7) 2.033(4) 0.3992(27) 1.0 Uiso 0.104(4) 2
H H89 0.272(7) 1.828(5) 0.4203(15) 1.0 Uiso 0.104(4) 2
H H90 0.091(8) 1.915(8) 0.4348(14) 1.0 Uiso 0.104(4) 2

loop_
_atom_type_symbol
_atom_type_number_in_cell
_atom_type_scat_dispersion_real
_atom_type_scat_dispersion_imag
_atom_type_scat_Cromer_Mann_a1
_atom_type_scat_Cromer_Mann_a2
_atom_type_scat_Cromer_Mann_a3
_atom_type_scat_Cromer_Mann_a4
_atom_type_scat_Cromer_Mann_b1
_atom_type_scat_Cromer_Mann_b2
_atom_type_scat_Cromer_Mann_b3
_atom_type_scat_Cromer_Mann_b4
_atom_type_scat_Cromer_Mann_c
_atom_type_scat_source
C 60.0 0.000 0.000 2.31000 20.8439 1.02000 10.2075 1.58860 0.56870 0.86500 51.6512 0.21560 International_Tables_Vol_C
N 10.0 0.000 0.000 12.2126 0.00570 3.13220 9.89330 2.01250 28.9975 1.16630 0.58260 -11.529 International_Tables_Vol_C
O 12.0 0.000 0.000 3.04850 13.2771 2.28680 5.70110 1.54630 0.32390 0.86700 32.9089 0.25080 International_Tables_Vol_C
H 98.0 0.000 0.000 0.49300 10.5109 0.32291 26.1257 0.14019 3.14236 0.04081 57.7997 0.00304 International_Tables_Vol_C
